data_4002170
loop_
_publ_author_name
'Sullivan, Ian'
'Sahoo, Prangya P.'
'Fuoco, Lindsay'
'Hewitt, Andrew S.'
'Stuart, Sean'
'Dougherty, Daniel'
'Maggard, Paul A.'

_publ_section_title
;
 Cu-Deficiency in thep-Type Semiconductor Cu5--xTa11O30: Impact on Its
 Crystalline Structure, Surfaces, and Photoelectrochemical Properties
;
_journal_issue 23
_journal_name_full 'Chemistry of Materials'
_journal_page_first 6711
_journal_paper_doi 10.1021/cm502891t
_journal_volume 26
_journal_year 2014
_chemical_formula_sum 'Cu3.2 O30 Ta11'
_chemical_formula_weight 2673.1
_chemical_name_systematic ' ?'
_space_group_IT_number 190
_symmetry_cell_setting hexagonal
_symmetry_space_group_name_Hall 'P -6c -2c'
_symmetry_space_group_name_H-M 'P -6 2 c'
_cell_angle_alpha 90
_cell_angle_beta 90
_cell_angle_gamma 120
_cell_formula_units_Z 2
_cell_length_a 6.2359(2)
_cell_length_b 6.2359(2)
_cell_length_c 32.2139(5)
_cell_measurement_temperature 298
_cell_volume 1084.86(5)
_computing_publication_material 'Jana2000 (Petricek, Dusek & Palatinus, 2000)'
_computing_structure_refinement 'Jana2000 (Petricek, Dusek & Palatinus, 2000)'
_diffrn_ambient_temperature 298
_diffrn_measurement_device_type 'Philips X-pert'
_diffrn_radiation_type 'Cu K\a'
_diffrn_radiation_wavelength 1.54187
_exptl_absorpt_coefficient_mu 103.251
_exptl_absorpt_process_details '(Jana2000; Petricek, Dusek & Palatinus, 2000)'
_exptl_crystal_density_diffrn 8.184
_exptl_crystal_F_000 2271
_pd_char_colour black
_pd_instr_location ' ?'
_pd_meas_2theta_range_inc 0.017
_pd_meas_2theta_range_max 109.986
_pd_meas_2theta_range_min 5.028
_pd_meas_number_of_points 6175
_pd_proc_2theta_range_inc 0.017
_pd_proc_2theta_range_max 109.986
_pd_proc_2theta_range_min 5.028
_pd_proc_ls_background_function '15 Legendre polynoms'
_pd_proc_ls_pref_orient_corr none
_pd_proc_ls_profile_function Pseudo-Voigt
_pd_proc_ls_prof_R_factor 0.0358
_pd_proc_ls_prof_wR_expected 0.0261
_pd_proc_ls_prof_wR_factor 0.0492
_refine_ls_extinction_method none
_refine_ls_goodness_of_fit_ref 1.88
_refine_ls_number_parameters 51
_refine_ls_R_factor_all 0.0396
_refine_ls_R_factor_gt 0.0391
_refine_ls_shift/su_max 0.0376
_refine_ls_shift/su_mean 0.0061
_refine_ls_weighting_scheme sigma
_refine_ls_wR_factor_gt 0.0256
_refine_ls_wR_factor_ref 0.0256
_cod_data_source_file cm502891t_si_002.cif
_cod_data_source_block Cu5Ta11O30
_cod_original_cell_volume 1084.86(8)
_cod_database_code 4002170

loop_
_symmetry_equiv_pos_site_id
_symmetry_equiv_pos_as_xyz
1 x,y,z
2 -x+y,-x,1/2-z
3 y,x,1/2+z
4 -y,x-y,z
5 x-y,-y,-z
6 x,y,1/2-z
7 -x,-x+y,1/2+z
8 -x+y,-x,z
9 y,x,-z
10 -y,x-y,1/2-z
11 x-y,-y,1/2+z
12 -x,-x+y,-z

loop_
_atom_site_label
_atom_site_type_symbol
_atom_site_fract_x
_atom_site_fract_y
_atom_site_fract_z
_atom_site_adp_type
_atom_site_U_iso_or_equiv
_atom_site_symmetry_multiplicity
_atom_site_occupancy
_atom_site_calc_flag
Ta1 Ta 0.3574(12) 0 0 Uiso 0.028(2) 6 1 d
Ta2 Ta 0.6703(10) 0.9725(8) 0.19129(11) Uiso 0.0272(14) 12 1 d
Ta3 Ta 0.333333 0.666667 0.0973(4) Uiso 0.040(3) 4 1 d
Cu1 Cu 0.342(5) 0.166(6) 0.0932(8) Uiso 0.0594 12 0.532(13) d
O1 O 0.736(10) 0 0 Uiso 0.018 6 1 d
O2 O 0.333333 0.666667 0.986(3) Uiso 0.018 4 1 d
O3 O 0.418(9) 0.969(11) 0.0582(13) Uiso 0.018 12 1 d
O4 O 0.447(9) 0.052(9) 0.1812(14) Uiso 0.018 12 1 d
O5 O 0.333333 0.666667 0.191(3) Uiso 0.018 4 1 d
O6 O 0 0 0.182(3) Uiso 0.018 4 1 d
O7 O 0.722(11) 1.048(11) 0.25 Uiso 0.018 6 1 d
O8 O 0.631(10) 0.922(8) 0.1310(12) Uiso 0.018 12 1 d

loop_
_atom_type_symbol
_atom_type_scat_dispersion_real
_atom_type_scat_dispersion_imag
_atom_type_scat_source
Cu -1.965 0.589 'International Tables Vol C Tables  4.2.6.8 and 6.1.1.1'
Ta -5.796 5.272 'International Tables Vol C Tables  4.2.6.8 and 6.1.1.1'
O 0.049 0.032 'International Tables Vol C Tables  4.2.6.8 and 6.1.1.1'

loop_
_geom_bond_atom_site_label_1
_geom_bond_atom_site_label_2
_geom_bond_site_symmetry_2
_geom_bond_distance
_geom_bond_publ_flag
Ta1 O1 . 2.36(6) yes
Ta1 O1 4_545 2.003(18) yes
Ta1 O1 8_665 2.00(8) yes
Ta1 O2 1_544 2.06(2) yes
Ta1 O2 5_666 2.06(2) yes
Ta1 O3 1_545 1.94(4) yes
Ta1 O3 5_665 1.94(4) yes
Ta2 O4 1_565 1.73(6) yes
Ta2 O4 4_665 2.34(6) yes
Ta2 O4 8_665 2.46(6) yes
Ta2 O5 . 2.011(4) yes
Ta2 O6 1_665 2.000(16) yes
Ta2 O7 . 1.937(12) yes
Ta2 O8 . 1.96(4) yes
Ta3 O3 . 2.10(6) yes
Ta3 O3 4_665 2.10(5) yes
Ta3 O3 8_565 2.10(8) yes
Ta3 O8 . 2.05(4) yes
Ta3 O8 4_665 2.05(6) yes
Ta3 O8 8_565 2.05(6) yes
Cu1 O3 1_545 1.90(7) yes
Cu1 O8 8_565 1.90(8) yes
